data_7016901
loop_
_publ_author_name
'Ross, Tamsyn M.'
'Moubaraki, Boujemaa'
'Wallwork, Kia S.'
'Batten, Stuart R.'
'Murray, Keith S.'

_publ_section_title
;
 A temperature-dependent order-disorder and crystallographic phase
 transition in a 0D Fe(ii) spin crossover compound and its non-spin
 crossover Co(ii) isomorph.
;
_journal_issue 39
_journal_name_full 'Dalton transactions (Cambridge, England : 2003)'
_journal_page_first 10147
_journal_page_last 10155
_journal_paper_doi 10.1039/c1dt10961h
_journal_volume 40
_journal_year 2011
_chemical_formula_moiety 'C44 H56 Co N18 Se2'
_chemical_formula_sum 'C44 H56 Co N18 Se2'
_chemical_formula_weight 1053.92
_chemical_name_common '[Co(II)(NCSe)2(DDE)2]'
_chemical_name_systematic
;
[Co(II)(NCSe)2(DDE)2]
;
_space_group_IT_number 60
_symmetry_cell_setting orthorhombic
_symmetry_space_group_name_Hall '-P 2n 2ab'
_symmetry_space_group_name_H-M 'P b c n'
_atom_sites_solution_hydrogens geom
_atom_sites_solution_primary direct
_atom_sites_solution_secondary difmap
_audit_creation_method SHELXL-97
_cell_angle_alpha 90.00
_cell_angle_beta 90.00
_cell_angle_gamma 90.00
_cell_formula_units_Z 4
_cell_length_a 20.902(3)
_cell_length_b 13.893(2)
_cell_length_c 17.592(2)
_cell_measurement_reflns_used 30560
_cell_measurement_temperature 273(2)
_cell_measurement_theta_max 25.00
_cell_measurement_theta_min 1.76
_cell_volume 5108.6(12)
_computing_cell_refinement 'Bruker SMART (Bruker)'
_computing_data_collection 'Bruker SMART (Bruker)'
_computing_data_reduction 'Bruker SAINT (Bruker)'
_computing_molecular_graphics 'X-Seed (Barbour, 1999)'
_computing_publication_material 'CIFTAB (Sheldrick, 1997)'
_computing_structure_refinement 'SHELXL-97 (Sheldrick, 1997)'
_computing_structure_solution 'SHELXS-97 (Sheldrick, 1990)'
_diffrn_ambient_temperature 273(2)
_diffrn_measured_fraction_theta_full 0.995
_diffrn_measured_fraction_theta_max 0.995
_diffrn_measurement_device_type 'Bruker X8 Apex II CCD'
_diffrn_measurement_method 'phi and omega scans'
_diffrn_radiation_monochromator graphite
_diffrn_radiation_source 'fine-focus sealed tube'
_diffrn_radiation_type MoK\a
_diffrn_radiation_wavelength 0.71073
_diffrn_reflns_av_R_equivalents 0.2995
_diffrn_reflns_av_sigmaI/netI 0.2313
_diffrn_reflns_limit_h_max 24
_diffrn_reflns_limit_h_min -22
_diffrn_reflns_limit_k_max 16
_diffrn_reflns_limit_k_min -15
_diffrn_reflns_limit_l_max 20
_diffrn_reflns_limit_l_min -20
_diffrn_reflns_number 30560
_diffrn_reflns_theta_full 25.00
_diffrn_reflns_theta_max 25.00
_diffrn_reflns_theta_min 1.76
_exptl_absorpt_coefficient_mu 1.811
_exptl_absorpt_correction_T_max 0.9149
_exptl_absorpt_correction_T_min 0.8397
_exptl_absorpt_correction_type multi-scan
_exptl_absorpt_process_details SADABS
_exptl_crystal_colour yellow
_exptl_crystal_density_diffrn 1.370
_exptl_crystal_density_method 'not measured'
_exptl_crystal_description block
_exptl_crystal_F_000 2164
_exptl_crystal_size_max 0.10
_exptl_crystal_size_mid 0.10
_exptl_crystal_size_min 0.05
_refine_diff_density_max 0.888
_refine_diff_density_min -1.061
_refine_diff_density_rms 0.237
_refine_ls_extinction_method none
_refine_ls_goodness_of_fit_ref 0.946
_refine_ls_hydrogen_treatment constr
_refine_ls_matrix_type full
_refine_ls_number_parameters 298
_refine_ls_number_reflns 4485
_refine_ls_number_restraints 52
_refine_ls_restrained_S_all 0.951
_refine_ls_R_factor_all 0.2802
_refine_ls_R_factor_gt 0.0902
_refine_ls_shift/su_max 0.000
_refine_ls_shift/su_mean 0.000
_refine_ls_structure_factor_coef Fsqd
_refine_ls_weighting_details 'calc w=1/[\s^2^(Fo^2^)+(0.2000P)^2^+0.0000P] where P=(Fo^2^+2Fc^2^)/3'
_refine_ls_weighting_scheme calc
_refine_ls_wR_factor_gt 0.2186
_refine_ls_wR_factor_ref 0.3449
_reflns_number_gt 1440
_reflns_number_total 4485
_reflns_threshold_expression >2sigma(I)
_cod_data_source_file c1dt10961h.txt
_cod_data_source_block 4a
_cod_depositor_comments
;
The following automatic conversions were performed:

'_exptl_absorpt_correction_type' value 'Multi-scan' changed to
'multi-scan' according to
/home/saulius/struct/CIF-dictionaries/cif_core.dic dictionary named
'cif_core.dic' version 2.4.1 from 2010-06-29.

Automatic conversion script
Id: cif_fix_values 1715 2011-07-08 13:25:40Z adriana 
;
_cod_original_sg_symbol_H-M Pbcn
_cod_database_code 7016901

loop_
_symmetry_equiv_pos_as_xyz
'x, y, z'
'-x+1/2, -y+1/2, z+1/2'
'x+1/2, -y+1/2, -z'
'-x, y, -z+1/2'
'-x, -y, -z'
'x-1/2, y-1/2, -z-1/2'
'-x-1/2, y-1/2, z'
'x, -y, z-1/2'

loop_
_atom_site_label
_atom_site_type_symbol
_atom_site_fract_x
_atom_site_fract_y
_atom_site_fract_z
_atom_site_U_iso_or_equiv
_atom_site_adp_type
_atom_site_occupancy
_atom_site_symmetry_multiplicity
_atom_site_calc_flag
_atom_site_refinement_flags
_atom_site_disorder_assembly
_atom_site_disorder_group
Co1 Co 0.5000 0.46405(16) 0.7500 0.0439(7) Uani 1 2 d S . .
Se1 Se 0.34561(8) 0.71927(13) 0.67221(12) 0.0966(8) Uani 1 1 d . . .
N1 N 0.4341(6) 0.5694(8) 0.7195(7) 0.066(4) Uani 1 1 d . . .
C1 C 0.4011(6) 0.6264(10) 0.7018(7) 0.051(3) Uani 1 1 d . . .
N5 N 0.4945(6) 0.1282(9) 0.8586(6) 0.063(3) Uani 1 1 d . . .
C10 C 0.4120(5) 0.5399(11) 0.9654(9) 0.057(4) Uani 1 1 d . . .
H10 H 0.3961 0.5971 0.9854 0.069 Uiso 1 1 calc R . .
N3 N 0.4882(5) 0.2955(7) 0.8725(6) 0.048(3) Uani 1 1 d . . .
N2 N 0.5685(5) 0.3602(7) 0.7922(6) 0.049(3) Uani 1 1 d . . .
C6 C 0.5540(7) 0.2995(9) 0.8484(7) 0.054(4) Uani 1 1 d . . .
N4 N 0.4634(4) 0.4585(8) 0.8637(6) 0.046(3) Uani 1 1 d . . .
N7 N 0.3968(6) 0.2058(8) 0.8815(7) 0.068(3) Uani 1 1 d . . .
C12 C 0.4595(6) 0.2039(10) 0.8704(7) 0.045(3) Uani 1 1 d . . .
C11 C 0.4397(7) 0.5381(10) 0.8965(8) 0.064(4) Uani 1 1 d . . .
H11 H 0.4426 0.5957 0.8698 0.077 Uiso 1 1 calc R . .
C2 C 0.6306(6) 0.3681(11) 0.7676(8) 0.065(4) Uani 1 1 d . . .
H2 H 0.6409 0.4121 0.7296 0.078 Uiso 1 1 calc R . .
C7 C 0.4609(5) 0.3789(9) 0.9033(7) 0.045(3) Uani 1 1 d . . .
C5 C 0.6016(8) 0.2448(11) 0.8853(8) 0.070(4) Uani 1 1 d . . .
H5 H 0.5914 0.2054 0.9263 0.084 Uiso 1 1 calc R . .
N8 N 0.4987(6) -0.0326(8) 0.8486(6) 0.086(4) Uani 1 1 d D . .
N6 N 0.4029(9) 0.0359(8) 0.8674(8) 0.089(4) Uani 1 1 d . . .
C9 C 0.4077(6) 0.4565(12) 1.0051(8) 0.066(4) Uani 1 1 d . . .
H9 H 0.3892 0.4560 1.0531 0.080 Uiso 1 1 calc R . .
N9 N 0.3078(7) 0.1119(10) 0.8840(10) 0.133(7) Uani 1 1 d D . .
C8 C 0.4303(6) 0.3747(10) 0.9750(8) 0.058(4) Uani 1 1 d . . .
H8 H 0.4260 0.3165 1.0006 0.070 Uiso 1 1 calc R . .
C13 C 0.4666(9) 0.0458(13) 0.8602(9) 0.074(4) Uani 1 1 d . . .
C4 C 0.6622(8) 0.2510(13) 0.8597(9) 0.083(5) Uani 1 1 d . . .
H4 H 0.6941 0.2148 0.8829 0.099 Uiso 1 1 calc R . .
C14 C 0.3684(8) 0.1156(13) 0.8772(10) 0.084(5) Uani 1 1 d . A .
C3 C 0.6779(7) 0.3109(13) 0.7990(10) 0.088(6) Uani 1 1 d . . .
H3 H 0.7193 0.3125 0.7799 0.105 Uiso 1 1 calc R . .
C15 C 0.5684(7) -0.0291(13) 0.8424(10) 0.109(6) Uani 1 1 d DU . .
H15A H 0.5804 0.0290 0.8153 0.131 Uiso 1 1 calc R . .
H15B H 0.5827 -0.0836 0.8126 0.131 Uiso 1 1 calc R . .
C18 C 0.4534(10) -0.1645(12) 0.9276(10) 0.151(8) Uani 1 1 d DU . .
H18A H 0.4905 -0.1577 0.9592 0.227 Uiso 1 1 calc R . .
H18B H 0.4417 -0.2312 0.9244 0.227 Uiso 1 1 calc R . .
H18C H 0.4186 -0.1286 0.9491 0.227 Uiso 1 1 calc R . .
C17 C 0.4681(9) -0.1264(11) 0.8483(9) 0.126(7) Uani 1 1 d DU . .
H17A H 0.4957 -0.1719 0.8224 0.151 Uiso 1 1 calc R . .
H17B H 0.4285 -0.1222 0.8197 0.151 Uiso 1 1 calc R . .
C16 C 0.6024(8) -0.0304(16) 0.9180(12) 0.150(8) Uani 1 1 d DU . .
H16A H 0.5929 0.0277 0.9453 0.225 Uiso 1 1 calc R . .
H16B H 0.6477 -0.0347 0.9098 0.225 Uiso 1 1 calc R . .
H16C H 0.5883 -0.0849 0.9470 0.225 Uiso 1 1 calc R . .
C22 C 0.2516(9) 0.2251(14) 0.9701(12) 0.140(7) Uani 1 1 d DU . .
H22A H 0.2423 0.1671 0.9976 0.210 Uiso 1 1 calc R A .
H22B H 0.2159 0.2683 0.9739 0.210 Uiso 1 1 calc R . .
H22C H 0.2890 0.2550 0.9912 0.210 Uiso 1 1 calc R . .
C21 C 0.2634(10) 0.2014(16) 0.8885(13) 0.135(6) Uani 1 1 d U A .
H21A H 0.2835 0.2557 0.8633 0.163 Uiso 1 1 calc R . .
H21B H 0.2232 0.1880 0.8632 0.163 Uiso 1 1 calc R . .
C19B C 0.2623(19) 0.037(3) 0.858(2) 0.135(6) Uani 0.45 1 d PD A 2
C20C C 0.278(4) -0.001(5) 0.779(3) 0.140(7) Uani 0.25 1 d PD A 2
C19A C 0.277(2) 0.0175(18) 0.8997(17) 0.135(6) Uani 0.55 1 d PD A 1
C20B C 0.256(3) -0.031(3) 0.825(2) 0.140(7) Uani 0.40 1 d PD A 1
C20A C 0.256(6) 0.008(5) 0.983(3) 0.140(7) Uani 0.15 1 d PD A 1
C20D C 0.244(4) -0.032(5) 0.922(4) 0.140(7) Uani 0.20 1 d PD A 2

loop_
_atom_site_aniso_label
_atom_site_aniso_U_11
_atom_site_aniso_U_22
_atom_site_aniso_U_33
_atom_site_aniso_U_23
_atom_site_aniso_U_13
_atom_site_aniso_U_12
Co1 0.0455(14) 0.0398(13) 0.0464(14) 0.000 -0.0038(12) 0.000
Se1 0.0765(13) 0.0765(13) 0.1367(18) 0.0151(12) -0.0069(11) 0.0336(10)
N1 0.079(9) 0.043(7) 0.075(9) 0.003(6) -0.016(7) 0.023(6)
C1 0.059(9) 0.051(9) 0.042(9) -0.003(7) 0.005(7) -0.018(8)
N5 0.089(9) 0.048(7) 0.053(7) 0.002(6) 0.003(6) 0.021(8)
C10 0.038(8) 0.061(10) 0.074(11) -0.025(9) 0.004(7) -0.003(7)
N3 0.050(7) 0.040(6) 0.052(7) 0.003(5) 0.008(5) -0.001(6)
N2 0.047(7) 0.053(7) 0.046(7) 0.007(6) -0.003(5) 0.004(5)
C6 0.074(10) 0.047(8) 0.042(9) -0.004(7) -0.002(7) 0.009(8)
N4 0.048(7) 0.040(6) 0.051(7) 0.003(6) -0.001(5) 0.005(5)
N7 0.079(9) 0.051(8) 0.074(9) 0.005(6) -0.002(7) -0.010(7)
C12 0.041(9) 0.048(9) 0.046(8) 0.000(6) -0.002(6) -0.004(7)
C11 0.094(11) 0.046(8) 0.052(9) -0.015(7) 0.000(8) 0.007(8)
C2 0.019(7) 0.110(12) 0.067(11) 0.009(9) 0.007(7) 0.002(8)
C7 0.030(7) 0.053(9) 0.052(9) -0.016(7) 0.003(6) 0.002(6)
C5 0.073(11) 0.085(12) 0.053(10) 0.011(8) -0.005(8) 0.030(9)
N8 0.156(14) 0.032(7) 0.070(8) 0.002(6) 0.010(9) 0.009(9)
N6 0.134(14) 0.024(7) 0.110(11) -0.006(7) 0.001(9) 0.008(9)
C9 0.054(9) 0.078(11) 0.068(11) -0.021(10) 0.020(7) 0.015(9)
N9 0.071(10) 0.079(12) 0.25(2) -0.026(11) 0.029(11) -0.051(9)
C8 0.057(9) 0.060(10) 0.058(10) 0.003(8) 0.003(7) -0.014(8)
C13 0.079(13) 0.063(13) 0.080(12) -0.013(9) -0.003(9) 0.003(11)
C4 0.066(12) 0.128(16) 0.053(10) 0.005(10) -0.015(9) 0.043(10)
C14 0.062(11) 0.081(14) 0.108(14) 0.009(10) 0.019(9) -0.041(10)
C3 0.038(9) 0.137(17) 0.088(14) 0.008(11) -0.003(9) 0.031(10)
C15 0.123(10) 0.096(9) 0.110(10) -0.015(8) 0.001(8) 0.034(8)
C18 0.176(12) 0.138(11) 0.140(12) 0.014(9) 0.011(9) 0.009(9)
C17 0.148(10) 0.119(10) 0.111(10) -0.003(8) 0.020(8) 0.017(9)
C16 0.162(12) 0.145(11) 0.144(11) -0.013(9) -0.027(9) 0.029(9)
C22 0.132(10) 0.143(10) 0.146(10) -0.011(9) 0.001(8) -0.015(8)
C21 0.128(9) 0.125(10) 0.153(11) -0.001(8) 0.003(8) -0.029(8)
C19B 0.128(9) 0.125(10) 0.153(11) -0.001(8) 0.003(8) -0.029(8)
C20C 0.132(10) 0.143(10) 0.146(10) -0.011(9) 0.001(8) -0.015(8)
C19A 0.128(9) 0.125(10) 0.153(11) -0.001(8) 0.003(8) -0.029(8)
C20B 0.132(10) 0.143(10) 0.146(10) -0.011(9) 0.001(8) -0.015(8)
C20A 0.132(10) 0.143(10) 0.146(10) -0.011(9) 0.001(8) -0.015(8)
C20D 0.132(10) 0.143(10) 0.146(10) -0.011(9) 0.001(8) -0.015(8)

loop_
_atom_type_symbol
_atom_type_description
_atom_type_scat_dispersion_real
_atom_type_scat_dispersion_imag
_atom_type_scat_source
C C 0.0033 0.0016 'International Tables Vol C Tables 4.2.6.8 and 6.1.1.4'
H H 0.0000 0.0000 'International Tables Vol C Tables 4.2.6.8 and 6.1.1.4'
N N 0.0061 0.0033 'International Tables Vol C Tables 4.2.6.8 and 6.1.1.4'
Co Co 0.3494 0.9721 'International Tables Vol C Tables 4.2.6.8 and 6.1.1.4'
Se Se -0.0929 2.2259 'International Tables Vol C Tables 4.2.6.8 and 6.1.1.4'

loop_
_geom_angle_atom_site_label_1
_geom_angle_atom_site_label_2
_geom_angle_atom_site_label_3
_geom_angle
_geom_angle_site_symmetry_1
_geom_angle_site_symmetry_3
N1 Co1 N1 90.5(6) 4_656 .
N1 Co1 N4 91.7(4) 4_656 4_656
N1 Co1 N4 91.2(4) . 4_656
N1 Co1 N4 91.2(4) 4_656 .
N1 Co1 N4 91.7(4) . .
N4 Co1 N4 175.9(6) 4_656 .
N1 Co1 N2 86.8(4) 4_656 .
N1 Co1 N2 174.7(4) . .
N4 Co1 N2 93.4(4) 4_656 .
N4 Co1 N2 83.8(4) . .
N1 Co1 N2 174.7(4) 4_656 4_656
N1 Co1 N2 86.8(4) . 4_656
N4 Co1 N2 83.8(4) 4_656 4_656
N4 Co1 N2 93.4(4) . 4_656
N2 Co1 N2 96.3(5) . 4_656
C1 N1 Co1 177.5(13) . .
N1 C1 Se1 179.2(13) . .
C13 N5 C12 117.5(13) . .
C11 C10 C9 118.5(13) . .
C11 C10 H10 120.8 . .
C9 C10 H10 120.8 . .
C7 N3 C12 125.7(10) . .
C7 N3 C6 118.1(10) . .
C12 N3 C6 115.8(10) . .
C6 N2 C2 119.9(11) . .
C6 N2 Co1 121.7(9) . .
C2 N2 Co1 117.6(9) . .
N2 C6 C5 121.4(13) . .
N2 C6 N3 117.3(11) . .
C5 C6 N3 121.2(13) . .
C7 N4 C11 117.0(11) . .
C7 N4 Co1 122.8(8) . .
C11 N4 Co1 120.2(9) . .
C12 N7 C14 113.4(13) . .
N5 C12 N7 126.7(12) . .
N5 C12 N3 119.7(12) . .
N7 C12 N3 113.6(12) . .
N4 C11 C10 124.2(13) . .
N4 C11 H11 117.9 . .
C10 C11 H11 117.9 . .
N2 C2 C3 120.2(13) . .
N2 C2 H2 119.9 . .
C3 C2 H2 119.9 . .
N4 C7 N3 118.5(11) . .
N4 C7 C8 121.8(11) . .
N3 C7 C8 119.7(12) . .
C4 C5 C6 118.3(14) . .
C4 C5 H5 120.8 . .
C6 C5 H5 120.8 . .
C13 N8 C17 121.8(15) . .
C13 N8 C15 120.0(14) . .
C17 N8 C15 118.0(15) . .
C14 N6 C13 117.6(14) . .
C8 C9 C10 119.9(14) . .
C8 C9 H9 120.1 . .
C10 C9 H9 120.1 . .
C14 N9 C19B 129(2) . .
C14 N9 C19A 119(2) . .
C19B N9 C19A 33(2) . .
C14 N9 C21 124.5(15) . .
C19B N9 C21 101(2) . .
C19A N9 C21 116(2) . .
C9 C8 C7 118.5(13) . .
C9 C8 H8 120.8 . .
C7 C8 H8 120.8 . .
N5 C13 N8 120.6(16) . .
N5 C13 N6 122.9(16) . .
N8 C13 N6 116.2(16) . .
C5 C4 C3 121.1(14) . .
C5 C4 H4 119.5 . .
C3 C4 H4 119.5 . .
N9 C14 N6 121.1(16) . .
N9 C14 N7 117.2(17) . .
N6 C14 N7 121.7(14) . .
C2 C3 C4 118.8(14) . .
C2 C3 H3 120.6 . .
C4 C3 H3 120.6 . .
N8 C15 C16 113.9(13) . .
N8 C15 H15A 108.8 . .
C16 C15 H15A 108.8 . .
N8 C15 H15B 108.8 . .
C16 C15 H15B 108.8 . .
H15A C15 H15B 107.7 . .
C17 C18 H18A 109.5 . .
C17 C18 H18B 109.5 . .
H18A C18 H18B 109.5 . .
C17 C18 H18C 109.5 . .
H18A C18 H18C 109.5 . .
H18B C18 H18C 109.5 . .
N8 C17 C18 113.4(9) . .
N8 C17 H17A 108.9 . .
C18 C17 H17A 108.9 . .
N8 C17 H17B 108.9 . .
C18 C17 H17B 108.9 . .
H17A C17 H17B 107.7 . .
C15 C16 H16A 109.5 . .
C15 C16 H16B 109.5 . .
H16A C16 H16B 109.5 . .
C15 C16 H16C 109.5 . .
H16A C16 H16C 109.5 . .
H16B C16 H16C 109.5 . .
C21 C22 H22A 109.5 . .
C21 C22 H22B 109.5 . .
H22A C22 H22B 109.5 . .
C21 C22 H22C 109.5 . .
H22A C22 H22C 109.5 . .
H22B C22 H22C 109.5 . .
C22 C21 N9 108.9(16) . .
C22 C21 H21A 109.9 . .
N9 C21 H21A 109.9 . .
C22 C21 H21B 109.9 . .
N9 C21 H21B 109.9 . .
H21A C21 H21B 108.3 . .
N9 C19B C20C 112.7(11) . .
N9 C19B C20D 111.8(11) . .
C20C C19B C20D 121(5) . .
N9 C19A C20A 112.1(11) . .
N9 C19A C20B 110.5(10) . .
C20A C19A C20B 134(3) . .

loop_
_geom_bond_atom_site_label_1
_geom_bond_atom_site_label_2
_geom_bond_distance
_geom_bond_site_symmetry_2
Co1 N1 2.080(11) 4_656
Co1 N1 2.080(11) .
Co1 N4 2.143(10) 4_656
Co1 N4 2.143(10) .
Co1 N2 2.163(10) .
Co1 N2 2.163(10) 4_656
Se1 C1 1.810(16) .
N1 C1 1.096(15) .
N5 C13 1.285(18) .
N5 C12 1.299(15) .
C10 C11 1.344(17) .
C10 C9 1.357(18) .
C10 H10 0.9300 .
N3 C7 1.401(14) .
N3 C12 1.408(15) .
N3 C6 1.439(16) .
N2 C6 1.335(15) .
N2 C2 1.373(14) .
C6 C5 1.411(18) .
N4 C7 1.307(14) .
N4 C11 1.343(15) .
N7 C12 1.325(15) .
N7 C14 1.389(17) .
C11 H11 0.9300 .
C2 C3 1.383(19) .
C2 H2 0.9300 .
C7 C8 1.416(16) .
C5 C4 1.347(19) .
C5 H5 0.9300 .
N8 C13 1.297(18) .
N8 C17 1.451(9) .
N8 C15 1.461(9) .
N6 C14 1.33(2) .
N6 C13 1.344(19) .
C9 C8 1.339(17) .
C9 H9 0.9300 .
N9 C14 1.273(18) .
N9 C19B 1.485(10) .
N9 C19A 1.489(10) .
N9 C21 1.55(2) .
C8 H8 0.9300 .
C4 C3 1.39(2) .
C4 H4 0.9300 .
C3 H3 0.9300 .
C15 C16 1.51(2) .
C15 H15A 0.9700 .
C15 H15B 0.9700 .
C18 C17 1.524(9) .
C18 H18A 0.9600 .
C18 H18B 0.9600 .
C18 H18C 0.9600 .
C17 H17A 0.9700 .
C17 H17B 0.9700 .
C16 H16A 0.9600 .
C16 H16B 0.9600 .
C16 H16C 0.9600 .
C22 C21 1.49(2) .
C22 H22A 0.9600 .
C22 H22B 0.9600 .
C22 H22C 0.9600 .
C21 H21A 0.9700 .
C21 H21B 0.9700 .
C19B C20C 1.524(10) .
C19B C20D 1.530(10) .
C19A C20A 1.527(10) .
C19A C20B 1.535(10) .
